data_7047054
loop_
_publ_author_name
'Abad Gal\'an, Laura'
'Sobolev, Alexandre N.'
'Skelton, Brian W.'
'Zysman-Colman, Eli'
'Ogden, Mark I.'
'Massi, Massimiliano'

_publ_section_title
;
 Energy transfer between Eu<sup>3+</sup> and Nd<sup>3+</sup> in
 near-infrared emitting \b-triketonate coordination polymers.
;
_journal_issue 35
_journal_name_full 'Dalton transactions (Cambridge, England : 2003)'
_journal_page_first 12345
_journal_page_last 12352
_journal_paper_doi 10.1039/c8dt02499e
_journal_volume 47
_journal_year 2018
_chemical_formula_moiety 'C75 H65 O10 Yb, 0.5(C2 H6 O)'
_chemical_formula_sum 'C76 H68 O10.5 Yb'
_chemical_formula_weight 1322.34
_space_group_IT_number 14
_space_group_name_Hall '-P 2yn'
_space_group_name_H-M_alt 'P 1 21/n 1'
_symmetry_cell_setting monoclinic
_symmetry_Int_Tables_number 14
_symmetry_space_group_name_Hall '-P 2yn'
_symmetry_space_group_name_H-M 'P 1 21/n 1'
_atom_sites_solution_hydrogens mixed
_audit_creation_date 2015-06-19T08:31:43-00:00
_audit_creation_method 'WinGX routine CIF_UPDATE'
_audit_update_record
;
2018-03-13 deposited with the CCDC.
2018-07-20 downloaded from the CCDC.
;
_cell_angle_alpha 90
_cell_angle_beta 90.116(2)
_cell_angle_gamma 90
_cell_formula_units_Z 4
_cell_length_a 10.5065(12)
_cell_length_b 22.8219(3)
_cell_length_c 26.2567(3)
_cell_measurement_reflns_used 16288
_cell_measurement_temperature 100(2)
_cell_measurement_theta_max 67.15
_cell_measurement_theta_min 2.538
_cell_volume 6295.8(7)
_computing_cell_refinement
;
CrysAlisPro, Agilent Technologies,
Version 1.171.37.31 (release 14-01-2014 CrysAlis171 .NET)
(compiled Jan 14 2014,18:38:05)
;
_computing_data_collection
;
CrysAlisPro, Agilent Technologies,
Version 1.171.37.31 (release 14-01-2014 CrysAlis171 .NET)
(compiled Jan 14 2014,18:38:05)
;
_computing_data_reduction
;
CrysAlisPro, Agilent Technologies,
Version 1.171.37.31 (release 14-01-2014 CrysAlis171 .NET)
(compiled Jan 14 2014,18:38:05)
;
_computing_molecular_graphics 'Diamond (Brandenburg, K., (1999)'
_computing_publication_material 'WinGX Farrugia, L. J. (1999)'
_computing_structure_refinement 'SHELXL-97 (Sheldrick, 2008)'
_computing_structure_solution 'SIR92 (Altomare et al., 1994)'
_diffrn_ambient_temperature 100(2)
_diffrn_detector 'CCD plate'
_diffrn_detector_area_resol_mean 10.4738
_diffrn_measured_fraction_theta_full 0.991
_diffrn_measured_fraction_theta_max 0.991
_diffrn_measurement_device 'four-circle diffractometer'
_diffrn_measurement_device_type 'Oxford Diffraction Gemini diffractometer'
_diffrn_measurement_method '\w scans'
_diffrn_orient_matrix_UB_11 0.1217537
_diffrn_orient_matrix_UB_12 -0.0358659
_diffrn_orient_matrix_UB_13 -0.0099478
_diffrn_orient_matrix_UB_21 0.0404771
_diffrn_orient_matrix_UB_22 0.0441402
_diffrn_orient_matrix_UB_23 -0.0413671
_diffrn_orient_matrix_UB_31 0.0710243
_diffrn_orient_matrix_UB_32 0.0363682
_diffrn_orient_matrix_UB_33 0.0403836
_diffrn_radiation_monochromator mirror
_diffrn_radiation_probe x-ray
_diffrn_radiation_type CuK\a
_diffrn_radiation_wavelength 1.54178
_diffrn_reflns_av_R_equivalents 0.0839
_diffrn_reflns_av_unetI/netI 0.1168
_diffrn_reflns_Laue_measured_fraction_full 0.991
_diffrn_reflns_Laue_measured_fraction_max 0.991
_diffrn_reflns_limit_h_max 12
_diffrn_reflns_limit_h_min -12
_diffrn_reflns_limit_k_max 27
_diffrn_reflns_limit_k_min -25
_diffrn_reflns_limit_l_max 31
_diffrn_reflns_limit_l_min -30
_diffrn_reflns_number 66086
_diffrn_reflns_point_group_measured_fraction_full 0.991
_diffrn_reflns_point_group_measured_fraction_max 0.991
_diffrn_reflns_theta_full 67.474
_diffrn_reflns_theta_max 67.474
_diffrn_reflns_theta_min 2.565
_diffrn_source 'sealed X-ray tube'
_exptl_absorpt_coefficient_mu 3.245
_exptl_absorpt_correction_T_max 0.898
_exptl_absorpt_correction_T_min 0.588
_exptl_absorpt_correction_type analytical
_exptl_absorpt_process_details
;
         CrysAlisPro, Oxford Diffraction Ltd.

;
_exptl_crystal_colour 'pale yellow'
_exptl_crystal_density_diffrn 1.395
_exptl_crystal_description needle
_exptl_crystal_F_000 2712
_exptl_crystal_size_max 0.31
_exptl_crystal_size_mid 0.042
_exptl_crystal_size_min 0.038
_refine_diff_density_max 1.673
_refine_diff_density_min -0.761
_refine_diff_density_rms 0.11
_refine_ls_extinction_method none
_refine_ls_goodness_of_fit_ref 1.069
_refine_ls_hydrogen_treatment mixed
_refine_ls_matrix_type full
_refine_ls_number_parameters 820
_refine_ls_number_reflns 11254
_refine_ls_number_restraints 17
_refine_ls_restrained_S_all 1.069
_refine_ls_R_factor_all 0.0695
_refine_ls_R_factor_gt 0.0486
_refine_ls_shift/su_max 0.004
_refine_ls_shift/su_mean 0
_refine_ls_structure_factor_coef Fsqd
_refine_ls_weighting_details 'w=1/[\s^2^(Fo^2^)+(0.0644P)^2^+5.5177P] where P=(Fo^2^+2Fc^2^)/3'
_refine_ls_weighting_scheme calc
_refine_ls_wR_factor_gt 0.1117
_refine_ls_wR_factor_ref 0.1249
_reflns_number_gt 8726
_reflns_number_total 11254
_reflns_threshold_expression 'I > 2\s(I)'
_cod_data_source_file c8dt02499e2.cif
_cod_data_source_block mxm157la
_cod_depositor_comments 'Adding full bibliography for 7047051--7047056.cif.'
_cod_original_sg_symbol_H-M 'P 21/n'
_cod_original_formula_sum 'C76 H68 O10.50 Yb'
_cod_database_code 7047054

loop_
_symmetry_equiv_pos_as_xyz
'x, y, z'
'-x+1/2, y+1/2, -z+1/2'
'-x, -y, -z'
'x-1/2, -y-1/2, z-1/2'

loop_
_atom_site_label
_atom_site_type_symbol
_atom_site_fract_x
_atom_site_fract_y
_atom_site_fract_z
_atom_site_U_iso_or_equiv
_atom_site_adp_type
_atom_site_occupancy
_atom_site_calc_flag
_atom_site_disorder_assembly
_atom_site_disorder_group
Yb1 Yb 0.59656(2) 0.36752(2) 0.51386(2) 0.02620(9) Uani 1 d . .
C11 C 0.4979(4) 0.4900(2) 0.59374(16) 0.0284(9) Uani 1 d . .
O11 O 0.6787(3) 0.44734(14) 0.55482(11) 0.0295(7) Uani 1 d . .
C110 C 0.6300(4) 0.4887(2) 0.57986(15) 0.0295(10) Uani 1 d . .
C111 C 0.7197(4) 0.5374(2) 0.59241(15) 0.0275(9) Uani 1 d . .
C112 C 0.8490(4) 0.5251(2) 0.59655(18) 0.0349(11) Uani 1 d . .
H112 H 0.8769 0.4856 0.5954 0.042 Uiso 1 calc . .
C113 C 0.9375(5) 0.5693(2) 0.60233(19) 0.0389(11) Uani 1 d . .
H113 H 1.0252 0.5598 0.6053 0.047 Uiso 1 calc . .
C114 C 0.9001(5) 0.6275(2) 0.60386(17) 0.0348(10) Uani 1 d . .
C115 C 0.7709(4) 0.6400(2) 0.59959(17) 0.0324(10) Uani 1 d . .
H115 H 0.7435 0.6797 0.6001 0.039 Uiso 1 calc . .
C116 C 0.6818(4) 0.5960(2) 0.59464(16) 0.0308(10) Uani 1 d . .
H116 H 0.5939 0.6056 0.5927 0.037 Uiso 1 calc . .
C117 C 0.9958(5) 0.6758(3) 0.6094(2) 0.0436(12) Uani 1 d . .
H11A H 1.0197 0.6798 0.6453 0.065 Uiso 1 calc . .
H11B H 0.9587 0.7126 0.5973 0.065 Uiso 1 calc . .
H11C H 1.0716 0.6665 0.5893 0.065 Uiso 1 calc . .
C120 C 0.4109(4) 0.4546(2) 0.56620(16) 0.0279(9) Uani 1 d . .
O12 O 0.4396(3) 0.43065(14) 0.52387(11) 0.0292(7) Uani 1 d . .
C121 C 0.2808(4) 0.4395(2) 0.58544(18) 0.0310(10) Uani 1 d . .
C122 C 0.1876(5) 0.4232(2) 0.55061(19) 0.0365(11) Uani 1 d . .
H122 H 0.2041 0.4268 0.5152 0.044 Uiso 1 calc . .
C123 C 0.0712(5) 0.4019(2) 0.5665(2) 0.0408(12) Uani 1 d . .
H123 H 0.0083 0.3919 0.542 0.049 Uiso 1 calc . .
C124 C 0.0452(5) 0.3951(2) 0.6180(2) 0.0408(12) Uani 1 d . .
C125 C 0.1378(5) 0.4117(2) 0.6533(2) 0.0403(12) Uani 1 d . .
H125 H 0.1212 0.4079 0.6887 0.048 Uiso 1 calc . .
C126 C 0.2537(4) 0.4335(2) 0.63720(19) 0.0358(11) Uani 1 d . .
H126 H 0.3158 0.4445 0.6617 0.043 Uiso 1 calc . .
C127 C -0.0798(5) 0.3691(3) 0.6359(2) 0.0483(13) Uani 1 d . .
H12A H -0.1487 0.3821 0.6134 0.072 Uiso 1 calc . .
H12B H -0.0972 0.3821 0.6708 0.072 Uiso 1 calc . .
H12C H -0.0743 0.3262 0.6351 0.072 Uiso 1 calc . .
O13 O 0.3550(3) 0.55868(14) 0.63176(11) 0.0303(7) Uani 1 d . .
C130 C 0.4517(4) 0.5283(2) 0.63581(16) 0.0281(9) Uani 1 d . .
C131 C 0.5207(4) 0.5268(2) 0.68526(16) 0.0277(9) Uani 1 d . .
C132 C 0.5940(4) 0.4796(2) 0.70018(17) 0.0339(10) Uani 1 d . .
H132 H 0.6059 0.4476 0.6775 0.041 Uiso 1 calc . .
C133 C 0.6500(5) 0.4786(2) 0.74785(18) 0.0361(11) Uani 1 d . .
H133 H 0.6992 0.4456 0.7577 0.043 Uiso 1 calc . .
C134 C 0.6356(5) 0.5254(2) 0.78194(18) 0.0367(11) Uani 1 d . .
C135 C 0.5607(5) 0.5719(2) 0.76665(17) 0.0351(11) Uani 1 d . .
H135 H 0.5481 0.6038 0.7894 0.042 Uiso 1 calc . .
C136 C 0.5036(4) 0.5735(2) 0.71928(17) 0.0320(10) Uani 1 d . .
H136 H 0.4528 0.6062 0.7097 0.038 Uiso 1 calc . .
C137 C 0.6978(6) 0.5238(3) 0.83363(19) 0.0472(13) Uani 1 d . .
H13A H 0.7879 0.5343 0.8304 0.071 Uiso 1 calc . .
H13B H 0.6906 0.4843 0.848 0.071 Uiso 1 calc . .
H13C H 0.6554 0.5519 0.8562 0.071 Uiso 1 calc . .
C21 C 0.6958(4) 0.2555(2) 0.60788(16) 0.0297(10) Uani 1 d . .
O21 O 0.5771(3) 0.34350(14) 0.59651(11) 0.0298(7) Uani 1 d . .
C210 C 0.6188(4) 0.3036(2) 0.62507(16) 0.0287(10) Uani 1 d . .
C211 C 0.5853(4) 0.3101(2) 0.68037(17) 0.0297(10) Uani 1 d . .
C212 C 0.4627(4) 0.3269(2) 0.69318(17) 0.0328(10) Uani 1 d . .
H212 H 0.4008 0.3326 0.6672 0.039 Uiso 1 calc . .
C213 C 0.4300(5) 0.3356(2) 0.74380(17) 0.0363(11) Uani 1 d . .
H213 H 0.3449 0.3456 0.7523 0.044 Uiso 1 calc . .
C214 C 0.5204(5) 0.3298(2) 0.78226(18) 0.0369(11) Uani 1 d . .
C215 C 0.6430(5) 0.3142(2) 0.76883(18) 0.0374(11) Uani 1 d . .
H215 H 0.7059 0.31 0.7946 0.045 Uiso 1 calc . .
C216 C 0.6756(4) 0.3047(2) 0.71835(17) 0.0335(10) Uani 1 d . .
H216 H 0.7606 0.2944 0.7099 0.04 Uiso 1 calc . .
C217 C 0.4851(6) 0.3405(3) 0.83743(19) 0.0500(14) Uani 1 d . .
H21A H 0.5519 0.3247 0.8596 0.075 Uiso 1 calc . .
H21B H 0.4042 0.321 0.845 0.075 Uiso 1 calc . .
H21C H 0.4765 0.3827 0.8434 0.075 Uiso 1 calc . .
O22 O 0.7439(3) 0.30198(14) 0.52935(11) 0.0316(7) Uani 1 d . .
C220 C 0.7495(4) 0.2574(2) 0.55788(17) 0.0311(10) Uani 1 d . .
C221 C 0.8176(4) 0.2063(2) 0.53491(16) 0.0316(10) Uani 1 d . .
C222 C 0.9155(5) 0.2183(2) 0.50039(17) 0.0345(11) Uani 1 d . .
H222 H 0.938 0.2578 0.4934 0.041 Uiso 1 calc . .
C223 C 0.9804(5) 0.1730(2) 0.47622(17) 0.0379(11) Uani 1 d . .
H223 H 1.0488 0.1819 0.4539 0.045 Uiso 1 calc . .
C224 C 0.9470(5) 0.1157(2) 0.48418(17) 0.0397(12) Uani 1 d . .
C225 C 0.8464(5) 0.1038(2) 0.51713(19) 0.0417(12) Uani 1 d . .
H225 H 0.8211 0.0643 0.5223 0.05 Uiso 1 calc . .
C226 C 0.7824(5) 0.1479(2) 0.54250(18) 0.0369(11) Uani 1 d . .
H226 H 0.7147 0.1386 0.565 0.044 Uiso 1 calc . .
C227 C 1.0202(6) 0.0669(3) 0.4585(2) 0.0517(15) Uani 1 d . .
H22A H 1.0738 0.0833 0.4316 0.077 Uiso 1 calc . .
H22B H 0.9603 0.0387 0.4437 0.077 Uiso 1 calc . .
H22C H 1.074 0.047 0.4837 0.077 Uiso 1 calc . .
O23 O 0.8487(3) 0.19730(16) 0.65051(12) 0.0371(8) Uani 1 d . .
C230 C 0.7362(4) 0.2095(2) 0.64466(16) 0.0297(10) Uani 1 d . .
C231 C 0.6375(4) 0.1778(2) 0.67514(17) 0.0311(10) Uani 1 d . .
C232 C 0.5139(5) 0.1690(2) 0.65825(19) 0.0374(11) Uani 1 d . .
H232 H 0.4882 0.1844 0.6262 0.045 Uiso 1 calc . .
C233 C 0.4271(5) 0.1379(2) 0.68747(19) 0.0386(11) Uani 1 d . .
H233 H 0.3434 0.1318 0.6748 0.046 Uiso 1 calc . .
C234 C 0.4608(5) 0.1153(2) 0.73544(19) 0.0389(11) Uani 1 d . .
C235 C 0.5849(5) 0.1248(2) 0.75201(18) 0.0382(11) Uani 1 d . .
H235 H 0.6103 0.1103 0.7844 0.046 Uiso 1 calc . .
C236 C 0.6719(5) 0.1548(2) 0.72269(17) 0.0361(11) Uani 1 d . .
H236 H 0.7564 0.1599 0.7349 0.043 Uiso 1 calc . .
C237 C 0.3645(6) 0.0838(3) 0.7683(2) 0.0512(14) Uani 1 d . .
H23A H 0.3905 0.0429 0.7726 0.077 Uiso 1 calc . .
H23B H 0.2808 0.0852 0.7518 0.077 Uiso 1 calc . .
H23C H 0.3599 0.1029 0.8017 0.077 Uiso 1 calc . .
C31 C 0.4469(4) 0.2451(2) 0.44087(17) 0.0300(10) Uani 1 d . .
O31 O 0.4369(3) 0.30311(14) 0.51498(12) 0.0332(7) Uani 1 d . .
C310 C 0.4065(4) 0.2573(2) 0.49108(17) 0.0315(10) Uani 1 d . .
C311 C 0.3247(4) 0.2155(2) 0.52069(17) 0.0329(10) Uani 1 d . .
C312 C 0.2271(5) 0.2388(2) 0.55095(17) 0.0363(11) Uani 1 d . .
H312 H 0.214 0.28 0.552 0.044 Uiso 1 calc . .
C313 C 0.1505(5) 0.2023(2) 0.57901(17) 0.0374(11) Uani 1 d . .
H313 H 0.0822 0.2184 0.5981 0.045 Uiso 1 calc . .
C314 C 0.1713(5) 0.1422(2) 0.57991(17) 0.0389(12) Uani 1 d . .
C315 C 0.2710(5) 0.1199(2) 0.55091(19) 0.0433(13) Uani 1 d . .
H315 H 0.2875 0.079 0.5515 0.052 Uiso 1 calc . .
C316 C 0.3474(5) 0.1563(2) 0.52089(19) 0.0394(11) Uani 1 d . .
H316 H 0.4141 0.1402 0.5009 0.047 Uiso 1 calc . .
C317 C 0.0872(5) 0.1027(3) 0.6115(2) 0.0467(13) Uani 1 d . .
H31A H 0.0708 0.0663 0.5928 0.07 Uiso 1 calc . .
H31B H 0.0064 0.1226 0.6184 0.07 Uiso 1 calc . .
H31C H 0.13 0.0936 0.6438 0.07 Uiso 1 calc . .
O32 O 0.5872(3) 0.32656(14) 0.43678(10) 0.0292(7) Uani 1 d . .
C320 C 0.5310(4) 0.2838(2) 0.41557(16) 0.0287(10) Uani 1 d . .
C321 C 0.5582(4) 0.2762(2) 0.36014(16) 0.0297(10) Uani 1 d . .
C322 C 0.6848(4) 0.2804(2) 0.34359(17) 0.0330(10) Uani 1 d . .
H322 H 0.7506 0.2882 0.3675 0.04 Uiso 1 calc . .
C323 C 0.7144(5) 0.2732(2) 0.29294(18) 0.0375(11) Uani 1 d . .
H323 H 0.8009 0.2748 0.2826 0.045 Uiso 1 calc . .
C324 C 0.6202(5) 0.2639(2) 0.25671(17) 0.0345(10) Uani 1 d . .
C325 C 0.4946(5) 0.2620(2) 0.27298(17) 0.0341(10) Uani 1 d . .
H325 H 0.4287 0.2567 0.2486 0.041 Uiso 1 calc . .
C326 C 0.4631(4) 0.2678(2) 0.32400(17) 0.0319(10) Uani 1 d . .
H326 H 0.3766 0.266 0.3342 0.038 Uiso 1 calc . .
C327 C 0.6512(5) 0.2564(3) 0.20128(18) 0.0480(14) Uani 1 d . .
H32A H 0.6524 0.2146 0.1928 0.072 Uiso 1 calc . .
H32B H 0.735 0.2735 0.1943 0.072 Uiso 1 calc . .
H32C H 0.5866 0.2762 0.1806 0.072 Uiso 1 calc . .
O33 O 0.2762(3) 0.18789(16) 0.40739(13) 0.0407(8) Uani 1 d . .
C330 C 0.3915(4) 0.1940(2) 0.41281(17) 0.0335(10) Uani 1 d . .
C331 C 0.4811(5) 0.1494(2) 0.39118(18) 0.0343(10) Uani 1 d . .
C332 C 0.4410(5) 0.1121(2) 0.3525(2) 0.0430(12) Uani 1 d . .
H332 H 0.356 0.1146 0.3403 0.052 Uiso 1 calc . .
C333 C 0.5226(6) 0.0718(3) 0.3318(2) 0.0559(15) Uani 1 d . .
H333 H 0.4936 0.0473 0.3049 0.067 Uiso 1 calc . .
C334 C 0.6476(6) 0.0661(3) 0.3493(3) 0.0539(15) Uani 1 d . .
C335 C 0.6855(5) 0.1017(2) 0.3887(2) 0.0429(12) Uani 1 d . .
H335 H 0.7692 0.0977 0.4021 0.052 Uiso 1 calc . .
C336 C 0.6047(5) 0.1432(2) 0.40948(19) 0.0367(11) Uani 1 d . .
H336 H 0.6339 0.1675 0.4364 0.044 Uiso 1 calc . .
C337 C 0.7384(7) 0.0226(3) 0.3251(3) 0.078(2) Uani 1 d . .
H33A H 0.7552 0.0343 0.2899 0.116 Uiso 1 calc . .
H33B H 0.7001 -0.0166 0.3256 0.116 Uiso 1 calc . .
H33C H 0.8184 0.022 0.3443 0.116 Uiso 1 calc . .
O1 O 0.7366(3) 0.41726(15) 0.46003(12) 0.0332(7) Uani 1 d . .
H1AO H 0.707(5) 0.424(2) 0.4321(11) 0.035(10) Uiso 1 d . .
H1BO H 0.770(5) 0.4478(14) 0.469(2) 0.035(10) Uiso 1 d . .
O2 O 0.3497(11) 0.0189(5) 0.4584(4) 0.087(3) Uani 0.5 d A -1
H2O H 0.3654 0.0529 0.448 0.131 Uiso 0.5 calc A -1
C3 C 0.461(2) -0.0110(12) 0.4648(8) 0.106(7) Uani 0.5 d A -1
H3A H 0.5164 -0.0036 0.435 0.127 Uiso 0.5 calc A -1
H3B H 0.4424 -0.0535 0.4658 0.127 Uiso 0.5 calc A -1
C4 C 0.5327(19) 0.0056(12) 0.5128(7) 0.087(6) Uani 0.5 d A -1
H4A H 0.565 0.0458 0.5096 0.131 Uiso 0.5 calc A -1
H4B H 0.6042 -0.0213 0.5178 0.131 Uiso 0.5 calc A -1
H4C H 0.4753 0.0033 0.5421 0.131 Uiso 0.5 calc A -1

loop_
_atom_site_aniso_label
_atom_site_aniso_U_11
_atom_site_aniso_U_22
_atom_site_aniso_U_33
_atom_site_aniso_U_23
_atom_site_aniso_U_13
_atom_site_aniso_U_12
Yb1 0.02659(13) 0.02902(14) 0.02300(12) -0.00126(9) 0.00374(8) 0.00083(10)
C11 0.030(2) 0.029(2) 0.026(2) -0.0004(18) 0.0058(17) 0.0032(19)
O11 0.0258(15) 0.0324(18) 0.0303(15) -0.0063(13) 0.0027(12) 0.0025(13)
C110 0.032(2) 0.034(3) 0.023(2) 0.0017(18) -0.0018(18) 0.005(2)
C111 0.027(2) 0.034(3) 0.0216(19) -0.0037(18) 0.0053(17) 0.0002(19)
C112 0.032(2) 0.037(3) 0.036(2) -0.005(2) 0.0020(19) 0.004(2)
C113 0.025(2) 0.049(3) 0.043(3) -0.007(2) 0.005(2) 0.001(2)
C114 0.031(2) 0.042(3) 0.031(2) -0.005(2) 0.0038(18) -0.004(2)
C115 0.033(2) 0.032(3) 0.032(2) -0.0022(19) 0.0042(19) 0.000(2)
C116 0.024(2) 0.037(3) 0.031(2) -0.0028(19) 0.0040(17) -0.001(2)
C117 0.033(3) 0.050(3) 0.048(3) -0.004(2) 0.004(2) -0.011(2)
C120 0.027(2) 0.029(2) 0.028(2) 0.0017(18) -0.0006(17) 0.0056(19)
O12 0.0244(15) 0.0316(17) 0.0315(15) -0.0036(13) -0.0009(12) 0.0044(13)
C121 0.027(2) 0.028(2) 0.038(2) -0.0017(19) 0.0030(19) 0.0010(19)
C122 0.030(2) 0.038(3) 0.041(3) -0.004(2) 0.002(2) 0.004(2)
C123 0.031(3) 0.041(3) 0.050(3) -0.005(2) -0.004(2) 0.001(2)
C124 0.026(2) 0.034(3) 0.062(3) 0.004(2) 0.004(2) -0.005(2)
C125 0.036(3) 0.041(3) 0.044(3) 0.008(2) 0.012(2) -0.001(2)
C126 0.027(2) 0.039(3) 0.041(3) 0.000(2) 0.000(2) 0.000(2)
C127 0.028(3) 0.050(3) 0.067(4) 0.009(3) 0.002(2) -0.005(2)
O13 0.0276(16) 0.0333(18) 0.0300(15) -0.0008(13) 0.0048(12) 0.0009(14)
C130 0.027(2) 0.029(2) 0.028(2) 0.0031(18) 0.0041(17) -0.0034(19)
C131 0.021(2) 0.033(3) 0.029(2) 0.0007(18) 0.0081(17) -0.0028(18)
C132 0.035(2) 0.037(3) 0.030(2) -0.005(2) 0.0087(19) -0.002(2)
C133 0.036(3) 0.036(3) 0.037(2) 0.005(2) 0.002(2) 0.006(2)
C134 0.034(3) 0.045(3) 0.031(2) -0.001(2) 0.0037(19) -0.003(2)
C135 0.036(3) 0.038(3) 0.032(2) -0.009(2) 0.0077(19) -0.003(2)
C136 0.028(2) 0.033(3) 0.035(2) -0.0007(19) 0.0082(19) 0.0008(19)
C137 0.053(3) 0.054(4) 0.034(3) 0.000(2) 0.000(2) 0.005(3)
C21 0.026(2) 0.032(3) 0.030(2) 0.0023(19) 0.0018(18) -0.0011(19)
O21 0.0304(16) 0.0359(18) 0.0232(14) 0.0028(13) 0.0067(12) 0.0041(14)
C210 0.025(2) 0.035(3) 0.027(2) 0.0025(19) 0.0017(17) -0.0058(19)
C211 0.027(2) 0.032(2) 0.030(2) 0.0021(18) 0.0039(18) 0.0012(19)
C212 0.030(2) 0.038(3) 0.031(2) 0.001(2) 0.0016(19) 0.003(2)
C213 0.033(3) 0.043(3) 0.032(2) 0.001(2) 0.0107(19) 0.002(2)
C214 0.044(3) 0.037(3) 0.031(2) 0.001(2) 0.008(2) -0.003(2)
C215 0.043(3) 0.037(3) 0.032(2) -0.001(2) 0.001(2) 0.002(2)
C216 0.028(2) 0.040(3) 0.033(2) 0.000(2) 0.0063(19) 0.001(2)
C217 0.057(3) 0.065(4) 0.028(2) -0.004(2) 0.007(2) 0.008(3)
O22 0.0323(17) 0.0333(18) 0.0294(15) 0.0047(13) 0.0073(13) 0.0083(14)
C220 0.027(2) 0.034(3) 0.033(2) -0.001(2) 0.0008(18) -0.0015(19)
C221 0.033(2) 0.038(3) 0.024(2) -0.0016(19) -0.0001(18) 0.006(2)
C222 0.036(3) 0.037(3) 0.031(2) 0.0017(19) 0.0029(19) 0.005(2)
C223 0.039(3) 0.049(3) 0.026(2) -0.001(2) 0.004(2) 0.012(2)
C224 0.047(3) 0.045(3) 0.027(2) -0.002(2) -0.001(2) 0.013(2)
C225 0.053(3) 0.032(3) 0.040(3) 0.001(2) 0.000(2) 0.006(2)
C226 0.043(3) 0.040(3) 0.028(2) 0.001(2) 0.002(2) 0.002(2)
C227 0.071(4) 0.047(3) 0.037(3) -0.006(2) 0.004(3) 0.018(3)
O23 0.0326(18) 0.047(2) 0.0319(16) 0.0035(14) 0.0049(13) 0.0060(15)
C230 0.029(2) 0.033(3) 0.027(2) -0.0064(18) 0.0038(18) 0.0012(19)
C231 0.033(2) 0.028(2) 0.032(2) -0.0021(18) 0.0058(19) 0.0036(19)
C232 0.038(3) 0.038(3) 0.037(2) 0.001(2) 0.000(2) 0.000(2)
C233 0.034(3) 0.042(3) 0.041(3) -0.001(2) 0.002(2) -0.003(2)
C234 0.044(3) 0.037(3) 0.036(2) -0.004(2) 0.013(2) -0.003(2)
C235 0.042(3) 0.043(3) 0.030(2) 0.008(2) 0.007(2) 0.004(2)
C236 0.036(3) 0.042(3) 0.030(2) 0.000(2) 0.002(2) 0.003(2)
C237 0.052(3) 0.051(4) 0.050(3) 0.001(3) 0.016(3) -0.012(3)
C31 0.029(2) 0.032(3) 0.030(2) -0.0007(19) 0.0017(18) -0.0024(19)
O31 0.0310(17) 0.0351(19) 0.0335(16) -0.0065(14) 0.0068(13) -0.0056(14)
C310 0.025(2) 0.035(3) 0.035(2) 0.003(2) 0.0031(18) 0.004(2)
C311 0.028(2) 0.040(3) 0.030(2) -0.003(2) 0.0036(18) -0.006(2)
C312 0.037(3) 0.044(3) 0.028(2) -0.003(2) 0.002(2) -0.005(2)
C313 0.031(2) 0.054(3) 0.028(2) -0.004(2) 0.0051(19) -0.004(2)
C314 0.032(2) 0.059(4) 0.026(2) 0.001(2) 0.0017(19) -0.007(2)
C315 0.051(3) 0.042(3) 0.038(3) 0.003(2) 0.002(2) -0.005(2)
C316 0.034(3) 0.048(3) 0.036(2) -0.001(2) 0.007(2) -0.005(2)
C317 0.046(3) 0.053(3) 0.041(3) 0.008(2) 0.007(2) -0.007(3)
O32 0.0285(16) 0.0368(18) 0.0223(14) -0.0039(13) 0.0039(12) -0.0015(14)
C320 0.023(2) 0.036(3) 0.027(2) -0.0029(19) -0.0027(17) 0.0060(19)
C321 0.031(2) 0.030(2) 0.028(2) -0.0038(18) 0.0040(18) 0.0006(19)
C322 0.032(2) 0.040(3) 0.027(2) -0.0021(19) 0.0016(18) -0.004(2)
C323 0.031(2) 0.050(3) 0.032(2) -0.006(2) 0.0071(19) -0.004(2)
C324 0.039(3) 0.037(3) 0.027(2) -0.0037(19) 0.0056(19) 0.001(2)
C325 0.033(2) 0.039(3) 0.030(2) -0.003(2) -0.0003(19) 0.001(2)
C326 0.028(2) 0.038(3) 0.030(2) -0.0010(19) 0.0012(18) -0.001(2)
C327 0.046(3) 0.070(4) 0.028(2) -0.002(2) 0.006(2) 0.000(3)
O33 0.0315(18) 0.053(2) 0.0380(18) -0.0041(16) 0.0021(14) -0.0072(16)
C330 0.031(3) 0.038(3) 0.031(2) 0.003(2) 0.0033(19) -0.006(2)
C331 0.035(3) 0.034(3) 0.033(2) 0.001(2) 0.003(2) -0.005(2)
C332 0.043(3) 0.040(3) 0.046(3) -0.006(2) -0.008(2) -0.001(2)
C333 0.058(4) 0.043(3) 0.067(4) -0.021(3) -0.007(3) 0.000(3)
C334 0.050(3) 0.039(3) 0.072(4) -0.012(3) -0.001(3) 0.008(3)
C335 0.037(3) 0.037(3) 0.054(3) 0.001(2) -0.007(2) 0.001(2)
C336 0.041(3) 0.033(3) 0.036(2) 0.000(2) 0.000(2) -0.006(2)
C337 0.070(5) 0.061(5) 0.102(6) -0.035(4) -0.007(4) 0.018(4)
O1 0.0360(18) 0.0369(19) 0.0266(15) -0.0007(14) 0.0022(14) -0.0063(15)
O2 0.087(8) 0.088(8) 0.086(7) 0.001(6) 0.015(6) 0.019(6)
C3 0.095(10) 0.112(11) 0.110(11) -0.007(9) 0.007(8) 0.008(8)
C4 0.080(9) 0.091(9) 0.092(10) -0.005(8) 0.005(7) 0.021(8)

loop_
_atom_type_symbol
_atom_type_description
_atom_type_scat_dispersion_real
_atom_type_scat_dispersion_imag
_atom_type_scat_source
C C 0.0181 0.0091 'International Tables Vol C Tables 4.2.6.8 and 6.1.1.4'
H H 0 0 'International Tables Vol C Tables 4.2.6.8 and 6.1.1.4'
O O 0.0492 0.0322 'International Tables Vol C Tables 4.2.6.8 and 6.1.1.4'
Yb Yb -7.2108 4.4329 'International Tables Vol C Tables 4.2.6.8 and 6.1.1.4'

loop_
_exptl_crystal_face_index_h
_exptl_crystal_face_index_k
_exptl_crystal_face_index_l
_exptl_crystal_face_perp_dist
0 0 1 0.024
0 0 -1 0.0142
0 1 1 0.0172
0 -1 -1 0.0241
0 -1 0 0.0282
0 1 0 0.0111
1 0 0 0.1545
-1 0 0 0.152

loop_
_geom_angle_atom_site_label_1
_geom_angle_atom_site_label_2
_geom_angle_atom_site_label_3
_geom_angle
O22 Yb1 O12 162.21(11)
O22 Yb1 O31 94.51(12)
O12 Yb1 O31 82.31(12)
O22 Yb1 O32 84.97(11)
O12 Yb1 O32 110.49(11)
O31 Yb1 O32 72.79(11)
O22 Yb1 O21 73.72(11)
O12 Yb1 O21 88.56(11)
O31 Yb1 O21 75.92(11)
O32 Yb1 O21 140.32(12)
O22 Yb1 O11 101.02(11)
O12 Yb1 O11 72.84(11)
O31 Yb1 O11 143.40(11)
O32 Yb1 O11 141.00(11)
O21 Yb1 O11 76.99(11)
O22 Yb1 O1 89.92(12)
O12 Yb1 O1 103.10(12)
O31 Yb1 O1 143.38(11)
O32 Yb1 O1 71.43(11)
O21 Yb1 O1 139.55(11)
O11 Yb1 O1 70.10(11)
C120 C11 C110 118.8(4)
C120 C11 C130 120.1(4)
C110 C11 C130 121.1(4)
C110 O11 Yb1 133.6(3)
O11 C110 C11 122.8(4)
O11 C110 C111 114.6(4)
C11 C110 C111 122.6(4)
C112 C111 C116 117.9(4)
C112 C111 C110 118.9(4)
C116 C111 C110 122.8(4)
C113 C112 C111 121.3(5)
C113 C112 H112 119.4
C111 C112 H112 119.4
C112 C113 C114 120.8(5)
C112 C113 H113 119.6
C114 C113 H113 119.6
C113 C114 C115 118.1(4)
C113 C114 C117 121.1(5)
C115 C114 C117 120.8(5)
C116 C115 C114 121.4(5)
C116 C115 H115 119.3
C114 C115 H115 119.3
C115 C116 C111 120.5(4)
C115 C116 H116 119.7
C111 C116 H116 119.7
C114 C117 H11A 109.5
C114 C117 H11B 109.5
H11A C117 H11B 109.5
C114 C117 H11C 109.5
H11A C117 H11C 109.5
H11B C117 H11C 109.5
O12 C120 C11 122.4(4)
O12 C120 C121 114.3(4)
C11 C120 C121 123.1(4)
C120 O12 Yb1 124.2(3)
C122 C121 C126 118.0(4)
C122 C121 C120 118.8(4)
C126 C121 C120 122.6(4)
C123 C122 C121 121.2(5)
C123 C122 H122 119.4
C121 C122 H122 119.4
C122 C123 C124 120.7(5)
C122 C123 H123 119.7
C124 C123 H123 119.7
C123 C124 C125 118.6(5)
C123 C124 C127 121.2(5)
C125 C124 C127 120.2(5)
C126 C125 C124 120.5(5)
C126 C125 H125 119.7
C124 C125 H125 119.7
C125 C126 C121 121.0(5)
C125 C126 H126 119.5
C121 C126 H126 119.5
C124 C127 H12A 109.5
C124 C127 H12B 109.5
H12A C127 H12B 109.5
C124 C127 H12C 109.5
H12A C127 H12C 109.5
H12B C127 H12C 109.5
O13 C130 C131 119.2(4)
O13 C130 C11 122.3(4)
C131 C130 C11 118.4(4)
C132 C131 C136 119.0(4)
C132 C131 C130 122.4(4)
C136 C131 C130 118.4(4)
C131 C132 C133 120.3(4)
C131 C132 H132 119.8
C133 C132 H132 119.8
C132 C133 C134 121.3(5)
C132 C133 H133 119.3
C134 C133 H133 119.3
C135 C134 C133 117.5(4)
C135 C134 C137 121.7(5)
C133 C134 C137 120.7(5)
C136 C135 C134 121.9(4)
C136 C135 H135 119
C134 C135 H135 119
C135 C136 C131 119.8(4)
C135 C136 H136 120.1
C131 C136 H136 120.1
C134 C137 H13A 109.5
C134 C137 H13B 109.5
H13A C137 H13B 109.5
C134 C137 H13C 109.5
H13A C137 H13C 109.5
H13B C137 H13C 109.5
C220 C21 C210 119.3(4)
C220 C21 C230 120.2(4)
C210 C21 C230 119.7(4)
C210 O21 Yb1 136.1(3)
O21 C210 C21 124.1(4)
O21 C210 C211 115.1(4)
C21 C210 C211 120.7(4)
C216 C211 C212 119.1(4)
C216 C211 C210 121.9(4)
C212 C211 C210 118.8(4)
C211 C212 C213 120.2(4)
C211 C212 H212 119.9
C213 C212 H212 119.9
C212 C213 C214 120.8(5)
C212 C213 H213 119.6
C214 C213 H213 119.6
C215 C214 C213 118.3(4)
C215 C214 C217 121.0(5)
C213 C214 C217 120.7(5)
C214 C215 C216 121.1(5)
C214 C215 H215 119.4
C216 C215 H215 119.4
C211 C216 C215 120.4(5)
C211 C216 H216 119.8
C215 C216 H216 119.8
C214 C217 H21A 109.5
C214 C217 H21B 109.5
H21A C217 H21B 109.5
C214 C217 H21C 109.5
H21A C217 H21C 109.5
H21B C217 H21C 109.5
C220 O22 Yb1 133.8(3)
O22 C220 C21 123.3(4)
O22 C220 C221 114.2(4)
C21 C220 C221 122.5(4)
C226 C221 C222 118.3(4)
C226 C221 C220 124.0(4)
C222 C221 C220 117.5(4)
C223 C222 C221 120.7(5)
C223 C222 H222 119.6
C221 C222 H222 119.6
C224 C223 C222 120.9(5)
C224 C223 H223 119.6
C222 C223 H223 119.6
C223 C224 C225 118.4(5)
C223 C224 C227 120.2(5)
C225 C224 C227 121.4(5)
C226 C225 C224 121.8(5)
C226 C225 H225 119.1
C224 C225 H225 119.1
C225 C226 C221 119.8(5)
C225 C226 H226 120.1
C221 C226 H226 120.1
C224 C227 H22A 109.5
C224 C227 H22B 109.5
H22A C227 H22B 109.5
C224 C227 H22C 109.5
H22A C227 H22C 109.5
H22B C227 H22C 109.5
O23 C230 C21 121.0(4)
O23 C230 C231 119.6(4)
C21 C230 C231 119.4(4)
C232 C231 C236 118.1(4)
C232 C231 C230 123.3(4)
C236 C231 C230 118.6(4)
C231 C232 C233 120.9(5)
C231 C232 H232 119.6
C233 C232 H232 119.6
C232 C233 C234 121.3(5)
C232 C233 H233 119.4
C234 C233 H233 119.4
C235 C234 C233 117.2(5)
C235 C234 C237 121.6(5)
C233 C234 C237 121.2(5)
C236 C235 C234 121.7(4)
C236 C235 H235 119.1
C234 C235 H235 119.2
C235 C236 C231 120.9(5)
C235 C236 H236 119.6
C231 C236 H236 119.6
C234 C237 H23A 109.5
C234 C237 H23B 109.5
H23A C237 H23B 109.5
C234 C237 H23C 109.5
H23A C237 H23C 109.5
H23B C237 H23C 109.5
C310 C31 C320 120.2(4)
C310 C31 C330 119.7(4)
C320 C31 C330 119.9(4)
C310 O31 Yb1 136.9(3)
O31 C310 C31 123.5(4)
O31 C310 C311 114.5(4)
C31 C310 C311 122.0(4)
C316 C311 C312 119.9(5)
C316 C311 C310 121.9(4)
C312 C311 C310 118.1(4)
C313 C312 C311 120.2(5)
C313 C312 H312 119.9
C311 C312 H312 119.9
C312 C313 C314 121.0(5)
C312 C313 H313 119.5
C314 C313 H313 119.5
C313 C314 C315 118.0(5)
C313 C314 C317 120.4(5)
C315 C314 C317 121.6(5)
C314 C315 C316 121.6(5)
C314 C315 H315 119.2
C316 C315 H315 119.2
C311 C316 C315 119.1(5)
C311 C316 H316 120.4
C315 C316 H316 120.4
C314 C317 H31A 109.5
C314 C317 H31B 109.5
H31A C317 H31B 109.5
C314 C317 H31C 109.5
H31A C317 H31C 109.5
H31B C317 H31C 109.5
C320 O32 Yb1 137.7(3)
O32 C320 C31 124.3(4)
O32 C320 C321 115.3(4)
C31 C320 C321 120.3(4)
C326 C321 C322 118.6(4)
C326 C321 C320 122.9(4)
C322 C321 C320 118.4(4)
C323 C322 C321 120.5(4)
C323 C322 H322 119.8
C321 C322 H322 119.8
C322 C323 C324 121.2(5)
C322 C323 H323 119.4
C324 C323 H323 119.4
C325 C324 C323 118.1(4)
C325 C324 C327 120.2(4)
C323 C324 C327 121.7(5)
C326 C325 C324 121.5(4)
C326 C325 H325 119.2
C324 C325 H325 119.2
C325 C326 C321 120.0(4)
C325 C326 H326 120
C321 C326 H326 120
C324 C327 H32A 109.5
C324 C327 H32B 109.5
H32A C327 H32B 109.5
C324 C327 H32C 109.5
H32A C327 H32C 109.5
H32B C327 H32C 109.5
O33 C330 C31 121.9(5)
O33 C330 C331 119.9(4)
C31 C330 C331 118.1(4)
C332 C331 C336 118.0(5)
C332 C331 C330 120.2(4)
C336 C331 C330 121.7(4)
C333 C332 C331 120.9(5)
C333 C332 H332 119.6
C331 C332 H332 119.6
C332 C333 C334 121.3(5)
C332 C333 H333 119.4
C334 C333 H333 119.4
C335 C334 C333 117.7(5)
C335 C334 C337 121.4(6)
C333 C334 C337 120.9(6)
C334 C335 C336 121.6(5)
C334 C335 H335 119.2
C336 C335 H335 119.2
C335 C336 C331 120.5(5)
C335 C336 H336 119.7
C331 C336 H336 119.7
C334 C337 H33A 109.5
C334 C337 H33B 109.5
H33A C337 H33B 109.5
C334 C337 H33C 109.5
H33A C337 H33C 109.5
H33B C337 H33C 109.5
Yb1 O1 H1AO 113(4)
Yb1 O1 H1BO 121(4)
H1AO O1 H1BO 106(6)
C3 O2 H2O 109.5
O2 C3 C4 113.7(14)
O2 C3 H3A 108.8
C4 C3 H3A 108.8
O2 C3 H3B 108.8
C4 C3 H3B 108.8
H3A C3 H3B 107.7
C3 C4 H4A 109.5
C3 C4 H4B 109.5
H4A C4 H4B 109.5
C3 C4 H4C 109.5
H4A C4 H4C 109.5
H4B C4 H4C 109.5

loop_
_geom_bond_atom_site_label_1
_geom_bond_atom_site_label_2
_geom_bond_distance
Yb1 O22 2.190(3)
Yb1 O12 2.206(3)
Yb1 O31 2.231(3)
Yb1 O32 2.231(3)
Yb1 O21 2.248(3)
Yb1 O11 2.284(3)
Yb1 O1 2.336(3)
C11 C120 1.417(6)
C11 C110 1.436(6)
C11 C130 1.490(6)
O11 C110 1.260(5)
C110 C111 1.493(7)
C111 C112 1.391(6)
C111 C116 1.397(7)
C112 C113 1.381(7)
C112 H112 0.95
C113 C114 1.385(7)
C113 H113 0.95
C114 C115 1.392(7)
C114 C117 1.499(7)
C115 C116 1.379(7)
C115 H115 0.95
C116 H116 0.95
C117 H11A 0.98
C117 H11B 0.98
C117 H11C 0.98
C120 O12 1.275(5)
C120 C121 1.499(6)
C121 C122 1.389(7)
C121 C126 1.396(7)
C122 C123 1.382(7)
C122 H122 0.95
C123 C124 1.387(8)
C123 H123 0.95
C124 C125 1.395(8)
C124 C127 1.517(7)
C125 C126 1.382(7)
C125 H125 0.95
C126 H126 0.95
C127 H12A 0.98
C127 H12B 0.98
C127 H12C 0.98
O13 C130 1.235(5)
C130 C131 1.486(6)
C131 C132 1.381(7)
C131 C136 1.403(7)
C132 C133 1.382(7)
C132 H132 0.95
C133 C134 1.401(7)
C133 H133 0.95
C134 C135 1.381(7)
C134 C137 1.506(7)
C135 C136 1.380(7)
C135 H135 0.95
C136 H136 0.95
C137 H13A 0.98
C137 H13B 0.98
C137 H13C 0.98
C21 C220 1.431(6)
C21 C210 1.437(7)
C21 C230 1.489(6)
O21 C210 1.257(5)
C210 C211 1.502(6)
C211 C216 1.380(7)
C211 C212 1.387(7)
C212 C213 1.388(6)
C212 H212 0.95
C213 C214 1.391(7)
C213 H213 0.95
C214 C215 1.382(7)
C214 C217 1.516(7)
C215 C216 1.387(7)
C215 H215 0.95
C216 H216 0.95
C217 H21A 0.98
C217 H21B 0.98
C217 H21C 0.98
O22 C220 1.266(6)
C220 C221 1.495(7)
C221 C226 1.397(7)
C221 C222 1.400(7)
C222 C223 1.392(7)
C222 H222 0.95
C223 C224 1.371(8)
C223 H223 0.95
C224 C225 1.394(8)
C224 C227 1.512(7)
C225 C226 1.383(7)
C225 H225 0.95
C226 H226 0.95
C227 H22A 0.98
C227 H22B 0.98
C227 H22C 0.98
O23 C230 1.224(6)
C230 C231 1.497(7)
C231 C232 1.386(7)
C231 C236 1.401(7)
C232 C233 1.387(7)
C232 H232 0.95
C233 C234 1.406(7)
C233 H233 0.95
C234 C235 1.391(8)
C234 C237 1.512(7)
C235 C236 1.379(7)
C235 H235 0.95
C236 H236 0.95
C237 H23A 0.98
C237 H23B 0.98
C237 H23C 0.98
C31 C310 1.413(6)
C31 C320 1.416(7)
C31 C330 1.497(7)
O31 C310 1.259(6)
C310 C311 1.503(7)
C311 C316 1.372(8)
C311 C312 1.403(7)
C312 C313 1.374(7)
C312 H312 0.95
C313 C314 1.390(8)
C313 H313 0.95
C314 C315 1.392(8)
C314 C317 1.511(7)
C315 C316 1.399(8)
C315 H315 0.95
C316 H316 0.95
C317 H31A 0.98
C317 H31B 0.98
C317 H31C 0.98
O32 C320 1.268(6)
C320 C321 1.494(6)
C321 C326 1.389(6)
C321 C322 1.404(7)
C322 C323 1.376(7)
C322 H322 0.95
C323 C324 1.388(7)
C323 H323 0.95
C324 C325 1.388(7)
C324 C327 1.502(7)
C325 C326 1.387(6)
C325 H325 0.95
C326 H326 0.95
C327 H32A 0.98
C327 H32B 0.98
C327 H32C 0.98
O33 C330 1.227(6)
C330 C331 1.499(7)
C331 C332 1.390(7)
C331 C336 1.392(7)
C332 C333 1.371(8)
C332 H332 0.95
C333 C334 1.397(9)
C333 H333 0.95
C334 C335 1.374(8)
C334 C337 1.516(9)
C335 C336 1.384(8)
C335 H335 0.95
C336 H336 0.95
C337 H33A 0.98
C337 H33B 0.98
C337 H33C 0.98
O1 H1AO 0.809(19)
O1 H1BO 0.82(2)
O2 C3 1.364(16)
O2 H2O 0.84
C3 C4 1.516(16)
C3 H3A 0.99
C3 H3B 0.99
C4 H4A 0.98
C4 H4B 0.98
C4 H4C 0.98

loop_
_geom_hbond_atom_site_label_D
_geom_hbond_atom_site_label_H
_geom_hbond_atom_site_label_A
_geom_hbond_distance_DH
_geom_hbond_distance_HA
_geom_hbond_distance_DA
_geom_hbond_angle_DHA
_geom_hbond_site_symmetry_A
O1 H1AO O13 0.809(19) 1.84(2) 2.651(4) 177(6) 3_666
